data_4303816
loop_
_publ_author_name
'Ning Wang'
'Mei Wang'
'Jihong Liu'
'Kun Jin'
'Lin Chen'
'Licheng Sun'

_publ_section_title
;
Preparation, Facile Deprotonation, and Rapid H/D Exchange of the \m-Hydride
Diiron Model Complexes of the [FeFe]-Hydrogenase Containing a Pendant Amine
in a Chelating Diphosphine Ligand
;
_journal_name_full 'Inorganic Chemistry'
_journal_page_first 11551
_journal_page_last 11558
_journal_paper_doi 10.1021/ic901154m
_journal_volume 48
_journal_year 2009
_chemical_formula_sum 'C36 H37 Fe2 N O4 P2 S2'
_chemical_formula_weight 785.43
_chemical_name_systematic
;
 ?
;
_space_group_IT_number 2
_symmetry_cell_setting triclinic
_symmetry_space_group_name_Hall '-P 1'
_symmetry_space_group_name_H-M 'P -1'
_atom_sites_solution_hydrogens geom
_atom_sites_solution_primary direct
_atom_sites_solution_secondary difmap
_audit_creation_method SHELXL-97
_cell_angle_alpha 98.316(5)
_cell_angle_beta 100.308(5)
_cell_angle_gamma 97.616(5)
_cell_formula_units_Z 2
_cell_length_a 11.1157(9)
_cell_length_b 11.4433(8)
_cell_length_c 14.6215(11)
_cell_measurement_reflns_used 4998
_cell_measurement_temperature 298(2)
_cell_measurement_theta_max 25.00
_cell_measurement_theta_min 2.12
_cell_volume 1786.5(2)
_computing_cell_refinement 'Siemens SMART & SAINT'
_computing_data_collection 'Siemens SMART'
_computing_data_reduction 'Siemens XPREP'
_computing_molecular_graphics 'Bruker SHELXTL'
_computing_publication_material 'Bruker SHELXTL'
_computing_structure_refinement 'Siemens SHELXTL'
_computing_structure_solution 'Siemens SHELXTL'
_diffrn_ambient_temperature 298(2)
_diffrn_measured_fraction_theta_full 0.987
_diffrn_measured_fraction_theta_max 0.987
_diffrn_measurement_device_type 'CCD area detector'
_diffrn_measurement_method 'phi and omega scans'
_diffrn_radiation_monochromator graphite
_diffrn_radiation_source 'fine-focus sealed tube'
_diffrn_radiation_type MoK\a
_diffrn_radiation_wavelength 0.71073
_diffrn_reflns_av_R_equivalents 0.0524
_diffrn_reflns_av_sigmaI/netI 0.0726
_diffrn_reflns_limit_h_max 11
_diffrn_reflns_limit_h_min -13
_diffrn_reflns_limit_k_max 13
_diffrn_reflns_limit_k_min -13
_diffrn_reflns_limit_l_max 17
_diffrn_reflns_limit_l_min -17
_diffrn_reflns_number 15634
_diffrn_reflns_theta_full 25.00
_diffrn_reflns_theta_max 25.00
_diffrn_reflns_theta_min 2.12
_diffrn_standards_decay_% 0
_diffrn_standards_interval_count 0
_diffrn_standards_interval_time .
_diffrn_standards_number 0
_exptl_absorpt_coefficient_mu 1.058
_exptl_absorpt_correction_T_max .8950
_exptl_absorpt_correction_T_min .7250
_exptl_absorpt_correction_type empirical
_exptl_absorpt_process_details 'SADABS (Sheldrick, 1996)'
_exptl_crystal_colour red
_exptl_crystal_density_diffrn 1.460
_exptl_crystal_density_meas ?
_exptl_crystal_density_method 'not measured'
_exptl_crystal_description needle
_exptl_crystal_F_000 812
_exptl_crystal_size_max .54
_exptl_crystal_size_mid .26
_exptl_crystal_size_min .11
_refine_diff_density_max 1.094
_refine_diff_density_min -0.464
_refine_diff_density_rms 0.084
_refine_ls_extinction_method none
_refine_ls_goodness_of_fit_ref 1.003
_refine_ls_hydrogen_treatment constr
_refine_ls_matrix_type full
_refine_ls_number_parameters 452
_refine_ls_number_reflns 6220
_refine_ls_number_restraints 3
_refine_ls_restrained_S_all 1.005
_refine_ls_R_factor_gt 0.0433
_refine_ls_shift/su_max 0.001
_refine_ls_shift/su_mean 0.000
_refine_ls_structure_factor_coef Fsqd
_refine_ls_weighting_details 'calc w=1/[\s^2^(Fo^2^)+(0.0514P)^2^+0.0104P] where P=(Fo^2^+2Fc^2^)/3'
_refine_ls_weighting_scheme calc
_refine_ls_wR_factor_gt 0.0954
_refine_ls_wR_factor_ref 0.1086
_reflns_number_gt 4147
_reflns_number_total 6220
_reflns_threshold_expression >2sigma(I)
_cod_data_source_file ic901154m_si_002.cif
_cod_data_source_block complex-1
_cod_depositor_comments
;
The following automatic conversions were performed:
'_symmetry_cell_setting' value 'Triclinic' changed to 'triclinic'
according to '/home/saulius/struct/CIF-dictionaries/cif_core.dic'
dictionary named 'cif_core.dic' version 2.4.1 from 2010-06-29.

Automatic conversion script
Id: cif_fix_enum 1527 2010-12-29 10:47:43Z saulius 

The following automatic conversions were performed:

'_exptl_crystal_density_meas' value 'none' was changed to '?' - the
value is perceived as not measured.

Automatic conversion script
Id: cif_fix_values 3008 2015-01-20 13:52:24Z robertas 
;
_cod_database_code 4303816
_refine_ls_r_factor_ref 0.0796

loop_
_symmetry_equiv_pos_as_xyz
'x, y, z'
'-x, -y, -z'

loop_
_atom_site_label
_atom_site_type_symbol
_atom_site_fract_x
_atom_site_fract_y
_atom_site_fract_z
_atom_site_U_iso_or_equiv
_atom_site_adp_type
_atom_site_occupancy
_atom_site_symmetry_multiplicity
_atom_site_calc_flag
_atom_site_refinement_flags
_atom_site_disorder_assembly
_atom_site_disorder_group
Fe1 Fe 0.16222(5) 0.37986(4) 0.36514(4) 0.03181(16) Uani 1 1 d U . .
Fe2 Fe 0.19982(5) 0.54761(4) 0.27055(3) 0.02482(15) Uani 1 1 d . . .
S1 S 0.08213(9) 0.55139(8) 0.38103(6) 0.0302(2) Uani 1 1 d . . .
S2 S 0.34508(9) 0.50306(8) 0.38353(6) 0.0306(2) Uani 1 1 d . . .
P1 P 0.29584(9) 0.48674(8) 0.15659(6) 0.0269(2) Uani 1 1 d . . .
P2 P 0.23962(9) 0.73583(8) 0.25390(6) 0.0267(2) Uani 1 1 d . . .
N1 N 0.3015(3) 0.6983(3) 0.0816(2) 0.0383(8) Uani 1 1 d . . .
O1 O 0.1697(3) 0.3138(3) 0.5520(2) 0.0592(9) Uani 1 1 d . . .
O2 O -0.0857(3) 0.2568(3) 0.2701(2) 0.0651(9) Uani 1 1 d . . .
O3 O 0.2806(3) 0.1876(3) 0.2841(2) 0.0665(10) Uani 1 1 d . . .
O4 O -0.0303(3) 0.5033(3) 0.13211(19) 0.0480(7) Uani 1 1 d U . .
C1 C 0.1673(4) 0.3408(3) 0.4798(3) 0.0384(10) Uani 1 1 d . . .
C2 C 0.0111(4) 0.3055(3) 0.3069(3) 0.0410(9) Uani 1 1 d U . .
C3 C 0.2336(4) 0.2625(4) 0.3151(3) 0.0439(10) Uani 1 1 d U . .
C4 C 0.0624(4) 0.5211(3) 0.1867(2) 0.0299(8) Uani 1 1 d U . .
C5 C 0.3735(4) 0.6015(4) 0.4982(3) 0.0396(10) Uani 1 1 d . . .
H5A H 0.3639 0.5524 0.5461 0.048 Uiso 1 1 calc R . .
H5B H 0.4588 0.6416 0.5124 0.048 Uiso 1 1 calc R . .
C6 C 0.2902(4) 0.6956(3) 0.5059(3) 0.0388(10) Uani 1 1 d . . .
H6A H 0.3177 0.7467 0.5671 0.047 Uiso 1 1 calc R . .
H6B H 0.2999 0.7451 0.4583 0.047 Uiso 1 1 calc R . .
C7 C 0.1549(4) 0.6464(3) 0.4941(3) 0.0384(10) Uani 1 1 d . . .
H7A H 0.1103 0.7132 0.5028 0.046 Uiso 1 1 calc R . .
H7B H 0.1452 0.6006 0.5439 0.046 Uiso 1 1 calc R . .
C8 C 0.2709(4) 0.5685(3) 0.0571(3) 0.0342(9) Uani 1 1 d . A .
H8A H 0.3201 0.5411 0.0123 0.041 Uiso 1 1 calc R . .
H8B H 0.1845 0.5476 0.0256 0.041 Uiso 1 1 calc R . .
C9 C 0.2112(4) 0.7522(3) 0.1288(3) 0.0326(9) Uani 1 1 d . A .
H9A H 0.1280 0.7133 0.0980 0.039 Uiso 1 1 calc R . .
H9B H 0.2182 0.8364 0.1240 0.039 Uiso 1 1 calc R . .
C10 C 0.2985(10) 0.7340(9) -0.0149(7) 0.035(2) Uani 0.581(13) 1 d P A 1
H10A H 0.2134 0.7247 -0.0488 0.042 Uiso 0.581(13) 1 calc PR A 1
H10B H 0.3421 0.6829 -0.0515 0.042 Uiso 0.581(13) 1 calc PR A 1
C10' C 0.3585(13) 0.7791(13) 0.0248(10) 0.039(4) Uani 0.419(13) 1 d P A 2
H10C H 0.3886 0.8574 0.0635 0.047 Uiso 0.419(13) 1 calc PR A 2
H10D H 0.4291 0.7479 0.0060 0.047 Uiso 0.419(13) 1 calc PR A 2
C11 C 0.3604(7) 0.8644(7) -0.0017(5) 0.041(3) Uani 0.581(13) 1 d P A 1
H11A H 0.3058 0.9165 0.0206 0.050 Uiso 0.581(13) 1 calc PR A 1
H11B H 0.4364 0.8778 0.0455 0.050 Uiso 0.581(13) 1 calc PR A 1
C11' C 0.2720(10) 0.7915(11) -0.0589(8) 0.043(4) Uani 0.419(13) 1 d P A 2
H11D H 0.2031 0.8265 -0.0406 0.052 Uiso 0.419(13) 1 calc PR A 2
H11E H 0.2394 0.7133 -0.0971 0.052 Uiso 0.419(13) 1 calc PR A 2
C12 C 0.3889(19) 0.8944(18) -0.0927(14) 0.057(4) Uani 0.581(13) 1 d P A 1
H12A H 0.4274 0.9766 -0.0830 0.085 Uiso 0.581(13) 1 calc PR A 1
H12B H 0.3135 0.8819 -0.1392 0.085 Uiso 0.581(13) 1 calc PR A 1
H12C H 0.4442 0.8438 -0.1142 0.085 Uiso 0.581(13) 1 calc PR A 1
C12' C 0.340(2) 0.874(3) -0.118(2) 0.054(6) Uani 0.419(13) 1 d P A 2
H12F H 0.2822 0.8816 -0.1732 0.081 Uiso 0.419(13) 1 calc PR A 2
H12G H 0.4073 0.8385 -0.1362 0.081 Uiso 0.419(13) 1 calc PR A 2
H12D H 0.3708 0.9514 -0.0801 0.081 Uiso 0.419(13) 1 calc PR A 2
C13 C 0.4632(3) 0.4919(3) 0.1846(2) 0.0271(8) Uani 1 1 d . . .
C14 C 0.5117(4) 0.4013(3) 0.2258(3) 0.0350(9) Uani 1 1 d . . .
H14A H 0.4581 0.3368 0.2354 0.042 Uiso 1 1 calc R . .
C15 C 0.6380(4) 0.4059(4) 0.2524(3) 0.0403(10) Uani 1 1 d . . .
H15A H 0.6688 0.3444 0.2795 0.048 Uiso 1 1 calc R . .
C16 C 0.7179(4) 0.5006(4) 0.2391(3) 0.0442(11) Uani 1 1 d . . .
H16A H 0.8030 0.5046 0.2581 0.053 Uiso 1 1 calc R . .
C17 C 0.6716(4) 0.5899(4) 0.1973(3) 0.0481(11) Uani 1 1 d . . .
H17A H 0.7261 0.6535 0.1871 0.058 Uiso 1 1 calc R . .
C18 C 0.5460(4) 0.5866(3) 0.1703(3) 0.0382(10) Uani 1 1 d . . .
H18A H 0.5162 0.6479 0.1424 0.046 Uiso 1 1 calc R . .
C19 C 0.2435(4) 0.3363(3) 0.0852(2) 0.0306(9) Uani 1 1 d . . .
C20 C 0.3139(4) 0.2926(4) 0.0228(3) 0.0412(10) Uani 1 1 d . . .
H20A H 0.3900 0.3367 0.0217 0.049 Uiso 1 1 calc R . .
C21 C 0.2723(5) 0.1834(4) -0.0382(3) 0.0510(12) Uani 1 1 d . . .
H21A H 0.3204 0.1550 -0.0798 0.061 Uiso 1 1 calc R . .
C22 C 0.1603(5) 0.1185(4) -0.0366(3) 0.0515(12) Uani 1 1 d . . .
H22A H 0.1326 0.0451 -0.0764 0.062 Uiso 1 1 calc R . .
C23 C 0.0889(4) 0.1616(4) 0.0239(3) 0.0488(11) Uani 1 1 d . . .
H23A H 0.0120 0.1183 0.0240 0.059 Uiso 1 1 calc R . .
C24 C 0.1312(4) 0.2693(3) 0.0845(3) 0.0409(10) Uani 1 1 d . . .
H24A H 0.0826 0.2971 0.1258 0.049 Uiso 1 1 calc R . .
C25 C 0.3931(3) 0.8293(3) 0.2937(2) 0.0302(9) Uani 1 1 d . . .
C26 C 0.4928(4) 0.7852(3) 0.3400(3) 0.0383(10) Uani 1 1 d . . .
H26A H 0.4825 0.7073 0.3523 0.046 Uiso 1 1 calc R . .
C27 C 0.6076(4) 0.8570(4) 0.3680(3) 0.0531(12) Uani 1 1 d . . .
H27A H 0.6746 0.8262 0.3975 0.064 Uiso 1 1 calc R . .
C28 C 0.6240(4) 0.9729(4) 0.3530(3) 0.0530(12) Uani 1 1 d . . .
H28A H 0.7010 1.0212 0.3740 0.064 Uiso 1 1 calc R . .
C29 C 0.5258(4) 1.0173(4) 0.3065(3) 0.0459(11) Uani 1 1 d . . .
H29A H 0.5367 1.0954 0.2949 0.055 Uiso 1 1 calc R . .
C30 C 0.4122(4) 0.9465(3) 0.2773(3) 0.0372(9) Uani 1 1 d . . .
H30A H 0.3464 0.9773 0.2459 0.045 Uiso 1 1 calc R . .
C31 C 0.1381(3) 0.8339(3) 0.2995(3) 0.0293(8) Uani 1 1 d . . .
C32 C 0.1803(4) 0.9260(3) 0.3762(3) 0.0351(9) Uani 1 1 d . . .
H32A H 0.2631 0.9382 0.4066 0.042 Uiso 1 1 calc R . .
C33 C 0.1033(4) 0.9995(4) 0.4082(3) 0.0421(10) Uani 1 1 d . . .
H33A H 0.1342 1.0612 0.4592 0.050 Uiso 1 1 calc R . .
C34 C -0.0192(4) 0.9820(4) 0.3651(3) 0.0465(11) Uani 1 1 d . . .
H34A H -0.0714 1.0320 0.3865 0.056 Uiso 1 1 calc R . .
C35 C -0.0647(4) 0.8903(4) 0.2901(3) 0.0486(11) Uani 1 1 d . . .
H35A H -0.1481 0.8778 0.2610 0.058 Uiso 1 1 calc R . .
C36 C 0.0136(4) 0.8160(4) 0.2575(3) 0.0394(10) Uani 1 1 d . . .
H36A H -0.0179 0.7538 0.2070 0.047 Uiso 1 1 calc R . .

loop_
_atom_site_aniso_label
_atom_site_aniso_U_11
_atom_site_aniso_U_22
_atom_site_aniso_U_33
_atom_site_aniso_U_23
_atom_site_aniso_U_13
_atom_site_aniso_U_12
Fe1 0.0347(4) 0.0288(3) 0.0369(3) 0.0100(2) 0.0140(3) 0.0093(2)
Fe2 0.0215(3) 0.0278(3) 0.0263(3) 0.0054(2) 0.0065(2) 0.0052(2)
S1 0.0293(6) 0.0325(5) 0.0333(5) 0.0082(4) 0.0131(4) 0.0095(4)
S2 0.0279(5) 0.0361(5) 0.0308(5) 0.0088(4) 0.0069(4) 0.0112(4)
P1 0.0245(6) 0.0286(5) 0.0279(5) 0.0039(4) 0.0071(4) 0.0043(4)
P2 0.0226(5) 0.0289(5) 0.0301(5) 0.0081(4) 0.0063(4) 0.0052(4)
N1 0.041(2) 0.0403(19) 0.044(2) 0.0229(15) 0.0196(17) 0.0139(16)
O1 0.080(3) 0.068(2) 0.0483(19) 0.0303(16) 0.0290(18) 0.0331(19)
O2 0.049(2) 0.057(2) 0.082(2) 0.0090(17) 0.0057(19) -0.0026(17)
O3 0.086(3) 0.0398(17) 0.095(3) 0.0206(17) 0.054(2) 0.0290(18)
O4 0.0300(16) 0.0642(19) 0.0443(17) 0.0045(14) -0.0006(12) 0.0046(14)
C1 0.039(3) 0.035(2) 0.049(3) 0.0125(19) 0.019(2) 0.0151(19)
C2 0.0424(19) 0.034(2) 0.048(3) 0.0063(18) 0.0131(18) 0.0068(17)
C3 0.056(3) 0.032(2) 0.055(3) 0.0144(18) 0.031(2) 0.0124(18)
C4 0.0267(19) 0.036(2) 0.029(2) 0.0038(16) 0.0115(13) 0.0053(17)
C5 0.038(3) 0.048(2) 0.031(2) 0.0053(18) 0.0011(18) 0.010(2)
C6 0.051(3) 0.037(2) 0.027(2) 0.0033(17) 0.0057(19) 0.009(2)
C7 0.046(3) 0.037(2) 0.037(2) 0.0047(17) 0.016(2) 0.0137(19)
C8 0.032(2) 0.043(2) 0.031(2) 0.0078(17) 0.0099(18) 0.0103(18)
C9 0.028(2) 0.041(2) 0.033(2) 0.0124(17) 0.0101(17) 0.0097(18)
C10 0.044(6) 0.031(5) 0.033(5) 0.012(4) 0.009(4) 0.006(4)
C10' 0.037(8) 0.045(9) 0.047(8) 0.014(6) 0.029(6) 0.012(6)
C11 0.050(5) 0.034(5) 0.042(5) 0.011(4) 0.015(4) 0.003(4)
C11' 0.048(8) 0.039(7) 0.048(7) 0.005(6) 0.025(6) 0.010(6)
C12 0.078(14) 0.051(8) 0.050(10) 0.018(7) 0.028(9) 0.010(8)
C12' 0.069(17) 0.051(11) 0.048(13) 0.020(9) 0.027(10) 0.000(10)
C13 0.024(2) 0.0322(19) 0.0254(19) 0.0010(15) 0.0084(16) 0.0062(16)
C14 0.030(2) 0.042(2) 0.037(2) 0.0099(18) 0.0122(18) 0.0076(18)
C15 0.035(3) 0.056(3) 0.034(2) 0.0106(19) 0.0082(19) 0.019(2)
C16 0.027(2) 0.064(3) 0.042(2) 0.003(2) 0.0074(19) 0.014(2)
C17 0.029(3) 0.046(3) 0.068(3) 0.009(2) 0.015(2) -0.005(2)
C18 0.032(2) 0.035(2) 0.051(3) 0.0115(18) 0.014(2) 0.0050(18)
C19 0.033(2) 0.0288(19) 0.029(2) 0.0009(15) 0.0066(17) 0.0057(17)
C20 0.039(3) 0.041(2) 0.043(2) 0.0002(18) 0.016(2) 0.0013(19)
C21 0.059(3) 0.042(2) 0.055(3) -0.002(2) 0.025(2) 0.011(2)
C22 0.066(3) 0.034(2) 0.050(3) -0.0030(19) 0.015(2) 0.001(2)
C23 0.046(3) 0.038(2) 0.058(3) 0.001(2) 0.015(2) -0.009(2)
C24 0.036(3) 0.035(2) 0.050(3) 0.0018(18) 0.015(2) -0.0006(19)
C25 0.027(2) 0.033(2) 0.034(2) 0.0071(16) 0.0107(17) 0.0082(17)
C26 0.032(2) 0.035(2) 0.047(2) 0.0087(18) 0.0051(19) 0.0068(19)
C27 0.027(3) 0.044(3) 0.083(3) 0.005(2) -0.001(2) 0.008(2)
C28 0.025(3) 0.046(3) 0.082(3) 0.004(2) 0.009(2) -0.007(2)
C29 0.036(3) 0.034(2) 0.069(3) 0.009(2) 0.020(2) -0.001(2)
C30 0.032(2) 0.036(2) 0.045(2) 0.0108(18) 0.0084(19) 0.0065(19)
C31 0.029(2) 0.0283(19) 0.035(2) 0.0106(16) 0.0114(17) 0.0046(16)
C32 0.030(2) 0.037(2) 0.042(2) 0.0100(17) 0.0115(18) 0.0080(18)
C33 0.047(3) 0.037(2) 0.044(2) 0.0019(18) 0.017(2) 0.009(2)
C34 0.043(3) 0.047(3) 0.059(3) 0.012(2) 0.027(2) 0.017(2)
C35 0.029(3) 0.061(3) 0.058(3) 0.007(2) 0.012(2) 0.014(2)
C36 0.033(3) 0.045(2) 0.041(2) 0.0033(18) 0.0094(19) 0.0105(19)

loop_
_atom_type_symbol
_atom_type_description
_atom_type_scat_dispersion_real
_atom_type_scat_dispersion_imag
_atom_type_scat_source
C C 0.0033 0.0016 'International Tables Vol C Tables 4.2.6.8 and 6.1.1.4'
H H 0.0000 0.0000 'International Tables Vol C Tables 4.2.6.8 and 6.1.1.4'
N N 0.0061 0.0033 'International Tables Vol C Tables 4.2.6.8 and 6.1.1.4'
O O 0.0106 0.0060 'International Tables Vol C Tables 4.2.6.8 and 6.1.1.4'
P P 0.1023 0.0942 'International Tables Vol C Tables 4.2.6.8 and 6.1.1.4'
S S 0.1246 0.1234 'International Tables Vol C Tables 4.2.6.8 and 6.1.1.4'
Fe Fe 0.3463 0.8444 'International Tables Vol C Tables 4.2.6.8 and 6.1.1.4'

loop_
_geom_angle_atom_site_label_1
_geom_angle_atom_site_label_2
_geom_angle_atom_site_label_3
_geom_angle
_geom_angle_site_symmetry_1
_geom_angle_site_symmetry_3
_geom_angle_publ_flag
C2 Fe1 C3 92.37(19) . . ?
C2 Fe1 C1 100.34(19) . . ?
C3 Fe1 C1 98.60(18) . . ?
C2 Fe1 S1 87.60(13) . . ?
C3 Fe1 S1 159.65(13) . . ?
C1 Fe1 S1 101.43(12) . . ?
C2 Fe1 S2 156.68(14) . . ?
C3 Fe1 S2 87.65(14) . . ?
C1 Fe1 S2 102.72(14) . . ?
S1 Fe1 S2 84.48(4) . . ?
C2 Fe1 Fe2 102.28(13) . . ?
C3 Fe1 Fe2 104.98(13) . . ?
C1 Fe1 Fe2 146.36(13) . . ?
S1 Fe1 Fe2 55.36(3) . . ?
S2 Fe1 Fe2 55.49(3) . . ?
C4 Fe2 P2 92.61(12) . . ?
C4 Fe2 P1 88.41(12) . . ?
P2 Fe2 P1 92.51(4) . . ?
C4 Fe2 S1 87.16(12) . . ?
P2 Fe2 S1 103.96(4) . . ?
P1 Fe2 S1 163.11(4) . . ?
C4 Fe2 S2 155.89(12) . . ?
P2 Fe2 S2 111.38(4) . . ?
P1 Fe2 S2 92.79(4) . . ?
S1 Fe2 S2 84.75(4) . . ?
C4 Fe2 Fe1 101.34(12) . . ?
P2 Fe2 Fe1 154.00(4) . . ?
P1 Fe2 Fe1 109.54(3) . . ?
S1 Fe2 Fe1 55.61(3) . . ?
S2 Fe2 Fe1 55.68(3) . . ?
C7 S1 Fe2 114.87(14) . . ?
C7 S1 Fe1 110.42(14) . . ?
Fe2 S1 Fe1 69.02(3) . . ?
C5 S2 Fe2 115.23(13) . . ?
C5 S2 Fe1 108.38(15) . . ?
Fe2 S2 Fe1 68.82(3) . . ?
C13 P1 C8 104.22(18) . . ?
C13 P1 C19 101.70(17) . . ?
C8 P1 C19 95.89(17) . . ?
C13 P1 Fe2 119.01(11) . . ?
C8 P1 Fe2 113.01(13) . . ?
C19 P1 Fe2 119.62(13) . . ?
C31 P2 C25 102.24(17) . . ?
C31 P2 C9 100.75(17) . . ?
C25 P2 C9 99.22(17) . . ?
C31 P2 Fe2 115.60(12) . . ?
C25 P2 Fe2 123.90(12) . . ?
C9 P2 Fe2 111.70(13) . . ?
C8 N1 C9 113.0(3) . . ?
C8 N1 C10' 125.9(6) . . ?
C9 N1 C10' 111.9(5) . . ?
C8 N1 C10 101.7(4) . . ?
C9 N1 C10 110.9(4) . . ?
O1 C1 Fe1 178.7(4) . . ?
O2 C2 Fe1 179.2(4) . . ?
O3 C3 Fe1 179.1(4) . . ?
O4 C4 Fe2 178.8(3) . . ?
C6 C5 S2 115.5(3) . . ?
C7 C6 C5 114.6(3) . . ?
C6 C7 S1 116.0(3) . . ?
N1 C8 P1 115.6(3) . . ?
N1 C9 P2 110.0(2) . . ?
N1 C10 C11 108.9(7) . . ?
C11' C10' N1 112.4(12) . . ?
C12 C11 C10 110.7(9) . . ?
C10' C11' C12' 109.7(12) . . ?
C18 C13 C14 118.0(4) . . ?
C18 C13 P1 122.3(3) . . ?
C14 C13 P1 119.6(3) . . ?
C15 C14 C13 121.0(4) . . ?
C16 C15 C14 120.1(4) . . ?
C15 C16 C17 119.6(4) . . ?
C16 C17 C18 121.0(4) . . ?
C17 C18 C13 120.3(4) . . ?
C24 C19 C20 117.9(3) . . ?
C24 C19 P1 122.5(3) . . ?
C20 C19 P1 119.3(3) . . ?
C19 C20 C21 121.0(4) . . ?
C22 C21 C20 119.5(4) . . ?
C21 C22 C23 120.0(4) . . ?
C22 C23 C24 120.0(4) . . ?
C19 C24 C23 121.5(4) . . ?
C26 C25 C30 118.3(4) . . ?
C26 C25 P2 121.2(3) . . ?
C30 C25 P2 120.5(3) . . ?
C27 C26 C25 119.9(4) . . ?
C28 C27 C26 121.0(4) . . ?
C27 C28 C29 119.6(4) . . ?
C30 C29 C28 119.9(4) . . ?
C29 C30 C25 121.3(4) . . ?
C36 C31 C32 117.6(4) . . ?
C36 C31 P2 119.7(3) . . ?
C32 C31 P2 122.7(3) . . ?
C33 C32 C31 121.7(4) . . ?
C34 C33 C32 120.0(4) . . ?
C33 C34 C35 119.9(4) . . ?
C34 C35 C36 120.1(4) . . ?
C31 C36 C35 120.7(4) . . ?

loop_
_geom_bond_atom_site_label_1
_geom_bond_atom_site_label_2
_geom_bond_distance
_geom_bond_site_symmetry_2
_geom_bond_publ_flag
Fe1 C2 1.781(5) . ?
Fe1 C3 1.782(4) . ?
Fe1 C1 1.790(4) . ?
Fe1 S1 2.2594(10) . ?
Fe1 S2 2.2643(11) . ?
Fe1 Fe2 2.5564(7) . ?
Fe2 C4 1.740(4) . ?
Fe2 P2 2.1981(10) . ?
Fe2 P1 2.2132(11) . ?
Fe2 S1 2.2525(10) . ?
Fe2 S2 2.2592(10) . ?
S1 C7 1.827(4) . ?
S2 C5 1.831(4) . ?
P1 C13 1.824(4) . ?
P1 C8 1.840(4) . ?
P1 C19 1.841(3) . ?
P2 C31 1.835(4) . ?
P2 C25 1.837(4) . ?
P2 C9 1.842(4) . ?
N1 C8 1.456(5) . ?
N1 C9 1.467(5) . ?
N1 C10' 1.484(13) . ?
N1 C10 1.521(9) . ?
O1 C1 1.138(4) . ?
O2 C2 1.143(5) . ?
O3 C3 1.142(5) . ?
O4 C4 1.159(4) . ?
C5 C6 1.515(5) . ?
C6 C7 1.504(6) . ?
C10 C11 1.528(14) . ?
C10' C11' 1.45(2) . ?
C11 C12 1.50(2) . ?
C11' C12' 1.57(3) . ?
C13 C18 1.391(5) . ?
C13 C14 1.392(5) . ?
C14 C15 1.380(6) . ?
C15 C16 1.368(6) . ?
C16 C17 1.374(6) . ?
C17 C18 1.376(6) . ?
C19 C24 1.373(5) . ?
C19 C20 1.385(5) . ?
C20 C21 1.396(6) . ?
C21 C22 1.369(6) . ?
C22 C23 1.373(6) . ?
C23 C24 1.381(5) . ?
C25 C26 1.386(5) . ?
C25 C30 1.392(5) . ?
C26 C27 1.381(6) . ?
C27 C28 1.369(6) . ?
C28 C29 1.376(6) . ?
C29 C30 1.367(6) . ?
C31 C36 1.384(5) . ?
C31 C32 1.388(5) . ?
C32 C33 1.372(5) . ?
C33 C34 1.369(6) . ?
C34 C35 1.374(6) . ?
C35 C36 1.391(6) . ?
